data_4028288
loop_
_publ_author_name
'Yan Yang'
'Fan Ni'
'Wen-Ming Shu'
'Shang-Bo Yu'
'Meng Gao'
'An-Xin Wu'

_publ_section_title
;
 Synthesis of Tetrasubstituted Unsymmetrical 1,4-Enediones via
 Copper-Promoted Autotandem Catalysis and Air As the Oxidant
;
_journal_name_full 'Journal of Organic Chemistry'
_journal_page_first 5418
_journal_page_last 5426
_journal_paper_doi 10.1021/jo400564f
_journal_volume 78
_journal_year 2013
_chemical_formula_sum 'C28 H25 N O3'
_chemical_formula_weight 423.49
_chemical_name_systematic
; 
 ? 
;
_space_group_IT_number 14
_symmetry_cell_setting monoclinic
_symmetry_space_group_name_Hall '-P 2ybc'
_symmetry_space_group_name_H-M 'P 1 21/c 1'
_atom_sites_solution_hydrogens geom
_atom_sites_solution_primary direct
_atom_sites_solution_secondary difmap
_audit_creation_method SHELXL-97
_cell_angle_alpha 90.00
_cell_angle_beta 97.047(2)
_cell_angle_gamma 90.00
_cell_formula_units_Z 4
_cell_length_a 17.1620(19)
_cell_length_b 14.1668(16)
_cell_length_c 9.4409(11)
_cell_measurement_reflns_used 5958
_cell_measurement_temperature 298(2)
_cell_measurement_theta_max 30.09
_cell_measurement_theta_min 2.39
_cell_volume 2278.0(4)
_computing_cell_refinement 'Bruker SAINT'
_computing_data_collection 'Bruker APEX2'
_computing_data_reduction 'Bruker SAINT'
_computing_molecular_graphics 'Bruker SHELXTL'
_computing_publication_material 'Bruker SHELXTL'
_computing_structure_refinement 'SHELXL-97 (Sheldrick, 1997)'
_computing_structure_solution 'SHELXS-97 (Sheldrick, 1990)'
_diffrn_ambient_temperature 298(2)
_diffrn_measured_fraction_theta_full 0.996
_diffrn_measured_fraction_theta_max 0.996
_diffrn_measurement_device_type 'Bruker APEX-II CCD'
_diffrn_measurement_method '\f and \w scans'
_diffrn_radiation_monochromator graphite
_diffrn_radiation_source 'fine-focus sealed tube'
_diffrn_radiation_type MoK\a
_diffrn_radiation_wavelength 0.71073
_diffrn_reflns_av_R_equivalents 0.0223
_diffrn_reflns_av_sigmaI/netI 0.0241
_diffrn_reflns_limit_h_max 20
_diffrn_reflns_limit_h_min -18
_diffrn_reflns_limit_k_max 17
_diffrn_reflns_limit_k_min -17
_diffrn_reflns_limit_l_max 11
_diffrn_reflns_limit_l_min -11
_diffrn_reflns_number 14817
_diffrn_reflns_theta_full 25.50
_diffrn_reflns_theta_max 25.50
_diffrn_reflns_theta_min 1.20
_diffrn_standards_number 0
_exptl_absorpt_coefficient_mu 0.080
_exptl_absorpt_correction_T_max 0.9842
_exptl_absorpt_correction_T_min 0.9819
_exptl_absorpt_correction_type none
_exptl_crystal_colour yellow
_exptl_crystal_density_diffrn 1.235
_exptl_crystal_description block
_exptl_crystal_F_000 896
_exptl_crystal_size_max 0.23
_exptl_crystal_size_mid 0.20
_exptl_crystal_size_min 0.20
_refine_diff_density_max 0.148
_refine_diff_density_min -0.155
_refine_diff_density_rms 0.033
_refine_ls_extinction_method none
_refine_ls_goodness_of_fit_ref 1.050
_refine_ls_hydrogen_treatment mixed
_refine_ls_matrix_type full
_refine_ls_number_parameters 320
_refine_ls_number_reflns 4226
_refine_ls_number_restraints 2
_refine_ls_restrained_S_all 1.093
_refine_ls_R_factor_all 0.0498
_refine_ls_R_factor_gt 0.0397
_refine_ls_shift/su_max 0.000
_refine_ls_shift/su_mean 0.000
_refine_ls_structure_factor_coef Fsqd
_refine_ls_weighting_details 'calc w=1/[\s^2^(Fo^2^)+(0.0581P)^2^+0.5305P] where P=(Fo^2^+2Fc^2^)/3'
_refine_ls_weighting_scheme calc
_refine_ls_wR_factor_gt 0.1097
_refine_ls_wR_factor_ref 0.1227
_reflns_number_gt 3481
_reflns_number_total 4226
_reflns_threshold_expression >2sigma(I)
_cod_data_source_file jo400564f_si_003.cif
_cod_data_source_block e:\121029d\work\t
_cod_database_code 4028288

loop_
_symmetry_equiv_pos_as_xyz
'x, y, z'
'-x, y+1/2, -z+1/2'
'-x, -y, -z'
'x, -y-1/2, z-1/2'

loop_
_atom_site_label
_atom_site_type_symbol
_atom_site_fract_x
_atom_site_fract_y
_atom_site_fract_z
_atom_site_U_iso_or_equiv
_atom_site_adp_type
_atom_site_occupancy
_atom_site_symmetry_multiplicity
_atom_site_calc_flag
_atom_site_refinement_flags
_atom_site_disorder_assembly
_atom_site_disorder_group
C1 C 0.34096(8) 0.37919(11) 0.01046(15) 0.0407(3) Uani 1 1 d . . .
C2 C 0.37527(10) 0.46342(13) -0.02051(18) 0.0530(4) Uani 1 1 d . . .
H2 H 0.3646 0.5178 0.0289 0.064 Uiso 1 1 calc R . .
C3 C 0.42548(12) 0.46799(17) -0.1243(2) 0.0705(6) Uani 1 1 d . . .
H3 H 0.4474 0.5255 -0.1458 0.085 Uiso 1 1 calc R . .
C4 C 0.44296(11) 0.3883(2) -0.1950(2) 0.0783(7) Uani 1 1 d . . .
H4 H 0.4770 0.3914 -0.2642 0.094 Uiso 1 1 calc R . .
C5 C 0.41027(12) 0.30365(18) -0.1641(2) 0.0753(6) Uani 1 1 d . . .
H5 H 0.4226 0.2493 -0.2119 0.090 Uiso 1 1 calc R . .
C6 C 0.35916(11) 0.29878(13) -0.06242(19) 0.0569(4) Uani 1 1 d . . .
H6 H 0.3368 0.2412 -0.0426 0.068 Uiso 1 1 calc R . .
C7 C 0.27825(9) 0.37314(10) 0.10718(15) 0.0394(3) Uani 1 1 d . . .
C8 C 0.27965(8) 0.43295(10) 0.23331(15) 0.0384(3) Uani 1 1 d . A .
C9 C 0.35216(10) 0.48106(13) 0.29582(17) 0.0511(4) Uani 1 1 d D . .
C10 C 0.34016(19) 0.59175(16) 0.3171(3) 0.0436(11) Uani 0.58 1 d PGD A 1
C11 C 0.39388(16) 0.6376(2) 0.4160(3) 0.0643(11) Uani 0.58 1 d PG A 1
H11 H 0.4337 0.6035 0.4688 0.077 Uiso 0.58 1 calc PR A 1
C12 C 0.38816(19) 0.7345(2) 0.4358(4) 0.093(2) Uani 0.58 1 d PG A 1
H12 H 0.4241 0.7652 0.5019 0.112 Uiso 0.58 1 calc PR A 1
C13 C 0.3287(2) 0.78547(17) 0.3568(5) 0.0998(18) Uani 0.58 1 d PG A 1
H13 H 0.3249 0.8503 0.3700 0.120 Uiso 0.58 1 calc PR A 1
C14 C 0.27500(18) 0.73960(19) 0.2579(4) 0.0794(12) Uani 0.58 1 d PG A 1
H14 H 0.2352 0.7737 0.2051 0.095 Uiso 0.58 1 calc PR A 1
C15 C 0.28072(18) 0.6427(2) 0.2381(3) 0.0540(10) Uani 0.58 1 d PG A 1
H15 H 0.2448 0.6120 0.1720 0.065 Uiso 0.58 1 calc PR A 1
C16 C 0.20848(8) 0.44829(10) 0.28580(14) 0.0365(3) Uani 1 1 d . . .
C17 C 0.13162(9) 0.43661(11) 0.18634(15) 0.0407(3) Uani 1 1 d . A .
C18 C 0.07506(8) 0.36325(11) 0.21930(15) 0.0403(3) Uani 1 1 d . . .
C19 C 0.09829(10) 0.28837(12) 0.31029(17) 0.0495(4) Uani 1 1 d . A .
H19 H 0.1502 0.2838 0.3516 0.059 Uiso 1 1 calc R . .
C20 C 0.04460(12) 0.22102(13) 0.3392(2) 0.0645(5) Uani 1 1 d . . .
H20 H 0.0604 0.1711 0.3999 0.077 Uiso 1 1 calc R A .
C21 C -0.03213(13) 0.22744(16) 0.2786(2) 0.0729(6) Uani 1 1 d . A .
H21 H -0.0683 0.1823 0.2996 0.087 Uiso 1 1 calc R . .
C22 C -0.05577(11) 0.30071(17) 0.1866(2) 0.0704(6) Uani 1 1 d . . .
H22 H -0.1076 0.3041 0.1445 0.085 Uiso 1 1 calc R A .
C23 C -0.00251(9) 0.36904(13) 0.15692(17) 0.0527(4) Uani 1 1 d . A .
H23 H -0.0185 0.4186 0.0956 0.063 Uiso 1 1 calc R . .
C24 C 0.13105(10) 0.52894(13) 0.45349(18) 0.0524(4) Uani 1 1 d . . .
H24A H 0.0907 0.5269 0.3721 0.063 Uiso 1 1 calc R A .
H24B H 0.1456 0.5945 0.4709 0.063 Uiso 1 1 calc R . .
C25 C 0.09799(11) 0.49006(16) 0.58263(19) 0.0643(5) Uani 1 1 d . A .
H25A H 0.0751 0.4285 0.5599 0.077 Uiso 1 1 calc R . .
H25B H 0.0567 0.5314 0.6073 0.077 Uiso 1 1 calc R . .
C26 C 0.16072(11) 0.48133(16) 0.70896(18) 0.0628(5) Uani 1 1 d . . .
H26A H 0.1390 0.4522 0.7884 0.075 Uiso 1 1 calc R A .
H26B H 0.1802 0.5434 0.7386 0.075 Uiso 1 1 calc R . .
C27 C 0.22690(11) 0.42153(14) 0.66602(17) 0.0599(5) Uani 1 1 d . A .
H27A H 0.2676 0.4154 0.7464 0.072 Uiso 1 1 calc R . .
H27B H 0.2073 0.3588 0.6401 0.072 Uiso 1 1 calc R . .
C28 C 0.26130(9) 0.46495(13) 0.54145(16) 0.0506(4) Uani 1 1 d . . .
H28A H 0.2838 0.5260 0.5690 0.061 Uiso 1 1 calc R A .
H28B H 0.3029 0.4249 0.5146 0.061 Uiso 1 1 calc R . .
C10' C 0.3593(3) 0.5684(2) 0.3545(5) 0.0494(16) Uani 0.42 1 d PGD A 2
C11' C 0.4160(3) 0.5932(3) 0.4664(5) 0.0683(15) Uani 0.42 1 d PG A 2
H11' H 0.4497 0.5475 0.5100 0.082 Uiso 0.42 1 calc PR A 2
C12' C 0.4222(3) 0.6862(4) 0.5131(5) 0.104(2) Uani 0.42 1 d PG A 2
H12' H 0.4600 0.7028 0.5880 0.125 Uiso 0.42 1 calc PR A 2
C13' C 0.3717(4) 0.7545(3) 0.4479(7) 0.115(4) Uani 0.42 1 d PG A 2
H13' H 0.3759 0.8167 0.4792 0.138 Uiso 0.42 1 calc PR A 2
C14' C 0.3151(4) 0.7297(3) 0.3360(7) 0.108(3) Uani 0.42 1 d PG A 2
H14' H 0.2814 0.7754 0.2924 0.130 Uiso 0.42 1 calc PR A 2
C15' C 0.3089(3) 0.6366(3) 0.2893(5) 0.067(2) Uani 0.42 1 d PG A 2
H15' H 0.2710 0.6201 0.2144 0.080 Uiso 0.42 1 calc PR A 2
N1 N 0.20013(7) 0.47625(9) 0.41894(12) 0.0396(3) Uani 1 1 d . A .
O1 O 0.22285(7) 0.31927(9) 0.07359(13) 0.0585(3) Uani 1 1 d . . .
O2 O 0.41578(7) 0.44133(12) 0.31153(15) 0.0752(4) Uani 1 1 d . A .
O3 O 0.11762(7) 0.49298(9) 0.08933(13) 0.0606(3) Uani 1 1 d . . .

loop_
_atom_site_aniso_label
_atom_site_aniso_U_11
_atom_site_aniso_U_22
_atom_site_aniso_U_33
_atom_site_aniso_U_23
_atom_site_aniso_U_13
_atom_site_aniso_U_12
C1 0.0376(8) 0.0509(8) 0.0330(7) -0.0020(6) 0.0015(6) -0.0005(6)
C2 0.0536(10) 0.0597(10) 0.0471(9) -0.0057(8) 0.0113(8) -0.0137(8)
C3 0.0592(11) 0.0971(15) 0.0578(11) -0.0019(11) 0.0173(9) -0.0272(10)
C4 0.0474(11) 0.133(2) 0.0578(12) -0.0103(13) 0.0206(9) -0.0021(12)
C5 0.0658(13) 0.0978(16) 0.0647(12) -0.0202(11) 0.0177(10) 0.0204(12)
C6 0.0616(11) 0.0581(10) 0.0515(10) -0.0074(8) 0.0089(8) 0.0077(8)
C7 0.0412(8) 0.0419(8) 0.0348(7) 0.0010(6) 0.0033(6) -0.0051(6)
C8 0.0384(8) 0.0438(8) 0.0329(7) -0.0010(6) 0.0041(6) -0.0035(6)
C9 0.0421(9) 0.0742(11) 0.0382(8) -0.0144(8) 0.0093(7) -0.0127(8)
C10 0.038(2) 0.050(2) 0.045(2) -0.012(2) 0.0114(19) -0.010(2)
C11 0.053(2) 0.078(3) 0.064(2) -0.031(2) 0.0127(17) -0.0195(19)
C12 0.089(4) 0.079(3) 0.117(5) -0.060(4) 0.029(4) -0.037(3)
C13 0.105(4) 0.061(3) 0.137(5) -0.045(3) 0.032(3) -0.025(3)
C14 0.085(3) 0.053(2) 0.104(4) -0.011(2) 0.024(2) -0.002(2)
C15 0.053(2) 0.0477(18) 0.062(3) -0.0102(16) 0.0099(19) -0.0114(16)
C16 0.0390(8) 0.0380(7) 0.0320(7) 0.0036(6) 0.0023(6) -0.0019(6)
C17 0.0396(8) 0.0511(8) 0.0306(7) 0.0020(6) 0.0016(6) 0.0037(6)
C18 0.0361(7) 0.0537(9) 0.0314(7) -0.0041(6) 0.0049(6) -0.0008(6)
C19 0.0489(9) 0.0583(10) 0.0422(8) 0.0012(7) 0.0088(7) -0.0016(7)
C20 0.0779(14) 0.0597(11) 0.0602(11) 0.0010(9) 0.0253(10) -0.0125(9)
C21 0.0711(14) 0.0765(13) 0.0764(14) -0.0179(11) 0.0302(11) -0.0287(11)
C22 0.0401(9) 0.1010(16) 0.0715(13) -0.0267(12) 0.0119(9) -0.0160(10)
C23 0.0387(8) 0.0751(11) 0.0438(9) -0.0089(8) 0.0033(7) 0.0014(8)
C24 0.0490(9) 0.0617(10) 0.0456(9) -0.0062(8) 0.0016(7) 0.0149(8)
C25 0.0476(10) 0.0976(14) 0.0497(10) -0.0137(10) 0.0140(8) 0.0034(9)
C26 0.0622(11) 0.0900(14) 0.0380(9) -0.0047(9) 0.0140(8) -0.0068(10)
C27 0.0655(11) 0.0770(12) 0.0354(8) 0.0060(8) -0.0017(8) 0.0048(9)
C28 0.0394(8) 0.0755(11) 0.0355(8) -0.0055(7) -0.0013(6) 0.0041(7)
C10' 0.047(3) 0.055(3) 0.048(3) -0.002(2) 0.012(2) -0.006(2)
C11' 0.055(3) 0.087(4) 0.064(3) -0.023(3) 0.012(2) -0.025(3)
C12' 0.107(6) 0.096(5) 0.113(6) -0.044(4) 0.032(4) -0.047(4)
C13' 0.140(9) 0.069(5) 0.141(10) -0.038(5) 0.039(7) -0.011(5)
C14' 0.132(8) 0.063(4) 0.134(8) -0.008(5) 0.035(6) -0.005(5)
C15' 0.072(5) 0.059(4) 0.070(5) -0.007(3) 0.007(4) -0.014(3)
N1 0.0367(7) 0.0500(7) 0.0316(6) -0.0007(5) 0.0020(5) 0.0032(5)
O1 0.0575(7) 0.0666(7) 0.0536(7) -0.0175(6) 0.0150(5) -0.0256(6)
O2 0.0389(7) 0.1210(12) 0.0639(8) -0.0138(8) -0.0010(6) -0.0011(7)
O3 0.0563(7) 0.0734(8) 0.0488(7) 0.0233(6) -0.0069(6) 0.0000(6)

loop_
_atom_type_symbol
_atom_type_description
_atom_type_scat_dispersion_real
_atom_type_scat_dispersion_imag
_atom_type_scat_source
C C 0.0033 0.0016 'International Tables Vol C Tables 4.2.6.8 and 6.1.1.4'
H H 0.0000 0.0000 'International Tables Vol C Tables 4.2.6.8 and 6.1.1.4'
N N 0.0061 0.0033 'International Tables Vol C Tables 4.2.6.8 and 6.1.1.4'
O O 0.0106 0.0060 'International Tables Vol C Tables 4.2.6.8 and 6.1.1.4'

loop_
_geom_angle_atom_site_label_1
_geom_angle_atom_site_label_2
_geom_angle_atom_site_label_3
_geom_angle
C2 C1 C6 118.57(15)
C2 C1 C7 122.48(14)
C6 C1 C7 118.59(14)
C1 C2 C3 120.69(17)
C1 C2 H2 119.7
C3 C2 H2 119.7
C4 C3 C2 120.13(19)
C4 C3 H3 119.9
C2 C3 H3 119.9
C3 C4 C5 119.96(18)
C3 C4 H4 120.0
C5 C4 H4 120.0
C4 C5 C6 120.25(19)
C4 C5 H5 119.9
C6 C5 H5 119.9
C5 C6 C1 120.38(18)
C5 C6 H6 119.8
C1 C6 H6 119.8
O1 C7 C8 120.36(13)
O1 C7 C1 117.97(13)
C8 C7 C1 121.57(12)
C16 C8 C7 117.03(13)
C16 C8 C9 121.29(13)
C7 C8 C9 121.52(13)
O2 C9 C10' 109.6(3)
O2 C9 C8 122.20(16)
C10' C9 C8 127.9(3)
O2 C9 C10 124.35(18)
C10' C9 C10 19.8(2)
C8 C9 C10 112.83(16)
C11 C10 C15 120.0
C11 C10 C9 117.28(16)
C15 C10 C9 122.68(16)
C12 C11 C10 120.0
C12 C11 H11 120.0
C10 C11 H11 120.0
C11 C12 C13 120.0
C11 C12 H12 120.0
C13 C12 H12 120.0
C14 C13 C12 120.0
C14 C13 H13 120.0
C12 C13 H13 120.0
C15 C14 C13 120.0
C15 C14 H14 120.0
C13 C14 H14 120.0
C14 C15 C10 120.0
C14 C15 H15 120.0
C10 C15 H15 120.0
N1 C16 C8 125.40(13)
N1 C16 C17 115.03(12)
C8 C16 C17 119.53(12)
O3 C17 C18 123.01(14)
O3 C17 C16 117.80(13)
C18 C17 C16 118.98(12)
C23 C18 C19 119.55(15)
C23 C18 C17 119.19(14)
C19 C18 C17 121.26(13)
C20 C19 C18 120.16(17)
C20 C19 H19 119.9
C18 C19 H19 119.9
C21 C20 C19 120.17(19)
C21 C20 H20 119.9
C19 C20 H20 119.9
C20 C21 C22 120.29(18)
C20 C21 H21 119.9
C22 C21 H21 119.9
C21 C22 C23 120.16(18)
C21 C22 H22 119.9
C23 C22 H22 119.9
C22 C23 C18 119.67(18)
C22 C23 H23 120.2
C18 C23 H23 120.2
N1 C24 C25 112.75(14)
N1 C24 H24A 109.0
C25 C24 H24A 109.0
N1 C24 H24B 109.0
C25 C24 H24B 109.0
H24A C24 H24B 107.8
C24 C25 C26 111.42(15)
C24 C25 H25A 109.3
C26 C25 H25A 109.3
C24 C25 H25B 109.3
C26 C25 H25B 109.3
H25A C25 H25B 108.0
C25 C26 C27 108.69(14)
C25 C26 H26A 110.0
C27 C26 H26A 110.0
C25 C26 H26B 110.0
C27 C26 H26B 110.0
H26A C26 H26B 108.3
C28 C27 C26 111.04(15)
C28 C27 H27A 109.4
C26 C27 H27A 109.4
C28 C27 H27B 109.4
C26 C27 H27B 109.4
H27A C27 H27B 108.0
N1 C28 C27 110.29(13)
N1 C28 H28A 109.6
C27 C28 H28A 109.6
N1 C28 H28B 109.6
C27 C28 H28B 109.6
H28A C28 H28B 108.1
C9 C10' C11' 124.1(3)
C9 C10' C15' 115.7(3)
C11' C10' C15' 120.0
C12' C11' C10' 120.0
C12' C11' H11' 120.0
C10' C11' H11' 120.0
C11' C12' C13' 120.0
C11' C12' H12' 120.0
C13' C12' H12' 120.0
C14' C13' C12' 120.0
C14' C13' H13' 120.0
C12' C13' H13' 120.0
C13' C14' C15' 120.0
C13' C14' H14' 120.0
C15' C14' H14' 120.0
C14' C15' C10' 120.0
C14' C15' H15' 120.0
C10' C15' H15' 120.0
C16 N1 C24 122.61(12)
C16 N1 C28 123.76(12)
C24 N1 C28 113.42(12)

loop_
_geom_bond_atom_site_label_1
_geom_bond_atom_site_label_2
_geom_bond_distance
C1 C2 1.378(2)
C1 C6 1.386(2)
C1 C7 1.497(2)
C2 C3 1.383(2)
C2 H2 0.9300
C3 C4 1.364(3)
C3 H3 0.9300
C4 C5 1.371(3)
C4 H4 0.9300
C5 C6 1.379(3)
C5 H5 0.9300
C6 H6 0.9300
C7 O1 1.2300(18)
C7 C8 1.459(2)
C8 C16 1.390(2)
C8 C9 1.477(2)
C9 O2 1.221(2)
C9 C10' 1.355(3)
C9 C10 1.598(3)
C10 C11 1.3900
C10 C15 1.3900
C11 C12 1.3900
C11 H11 0.9300
C12 C13 1.3900
C12 H12 0.9300
C13 C14 1.3900
C13 H13 0.9300
C14 C15 1.3900
C14 H14 0.9300
C15 H15 0.9300
C16 N1 1.3423(18)
C16 C17 1.531(2)
C17 O3 1.2166(18)
C17 C18 1.481(2)
C18 C23 1.391(2)
C18 C19 1.392(2)
C19 C20 1.377(2)
C19 H19 0.9300
C20 C21 1.373(3)
C20 H20 0.9300
C21 C22 1.382(3)
C21 H21 0.9300
C22 C23 1.383(3)
C22 H22 0.9300
C23 H23 0.9300
C24 N1 1.4710(19)
C24 C25 1.510(3)
C24 H24A 0.9700
C24 H24B 0.9700
C25 C26 1.511(3)
C25 H25A 0.9700
C25 H25B 0.9700
C26 C27 1.512(3)
C26 H26A 0.9700
C26 H26B 0.9700
C27 C28 1.510(2)
C27 H27A 0.9700
C27 H27B 0.9700
C28 N1 1.4723(19)
C28 H28A 0.9700
C28 H28B 0.9700
C10' C11' 1.3900
C10' C15' 1.3900
C11' C12' 1.3900
C11' H11' 0.9300
C12' C13' 1.3900
C12' H12' 0.9300
C13' C14' 1.3900
C13' H13' 0.9300
C14' C15' 1.3900
C14' H14' 0.9300
C15' H15' 0.9300

loop_
_geom_torsion_atom_site_label_1
_geom_torsion_atom_site_label_2
_geom_torsion_atom_site_label_3
_geom_torsion_atom_site_label_4
_geom_torsion
C6 C1 C2 C3 1.4(3)
C7 C1 C2 C3 -171.58(16)
C1 C2 C3 C4 -1.5(3)
C2 C3 C4 C5 0.5(3)
C3 C4 C5 C6 0.6(3)
C4 C5 C6 C1 -0.6(3)
C2 C1 C6 C5 -0.3(3)
C7 C1 C6 C5 172.91(16)
C2 C1 C7 O1 139.63(16)
C6 C1 C7 O1 -33.3(2)
C2 C1 C7 C8 -36.8(2)
C6 C1 C7 C8 150.26(15)
O1 C7 C8 C16 -19.2(2)
C1 C7 C8 C16 157.14(13)
O1 C7 C8 C9 165.42(16)
C1 C7 C8 C9 -18.2(2)
C16 C8 C9 O2 141.19(16)
C7 C8 C9 O2 -43.6(2)
C16 C8 C9 C10' -32.6(4)
C7 C8 C9 C10' 142.6(3)
C16 C8 C9 C10 -47.5(2)
C7 C8 C9 C10 127.69(19)
O2 C9 C10 C11 -30.2(3)
C10' C9 C10 C11 15.5(9)
C8 C9 C10 C11 158.70(19)
O2 C9 C10 C15 147.5(2)
C10' C9 C10 C15 -166.7(12)
C8 C9 C10 C15 -23.6(3)
C15 C10 C11 C12 0.0
C9 C10 C11 C12 177.8(3)
C10 C11 C12 C13 0.0
C11 C12 C13 C14 0.0
C12 C13 C14 C15 0.0
C13 C14 C15 C10 0.0
C11 C10 C15 C14 0.0
C9 C10 C15 C14 -177.7(3)
C7 C8 C16 N1 159.32(13)
C9 C8 C16 N1 -25.3(2)
C7 C8 C16 C17 -22.96(19)
C9 C8 C16 C17 152.42(14)
N1 C16 C17 O3 110.44(16)
C8 C16 C17 O3 -67.50(19)
N1 C16 C17 C18 -64.38(17)
C8 C16 C17 C18 117.67(15)
O3 C17 C18 C23 -12.9(2)
C16 C17 C18 C23 161.66(13)
O3 C17 C18 C19 166.52(16)
C16 C17 C18 C19 -18.9(2)
C23 C18 C19 C20 -0.6(2)
C17 C18 C19 C20 -179.97(15)
C18 C19 C20 C21 -0.1(3)
C19 C20 C21 C22 1.0(3)
C20 C21 C22 C23 -1.2(3)
C21 C22 C23 C18 0.5(3)
C19 C18 C23 C22 0.4(2)
C17 C18 C23 C22 179.78(15)
N1 C24 C25 C26 52.4(2)
C24 C25 C26 C27 -55.6(2)
C25 C26 C27 C28 59.1(2)
C26 C27 C28 N1 -58.2(2)
O2 C9 C10' C11' -26.8(4)
C8 C9 C10' C11' 147.7(3)
C10 C9 C10' C11' -167.9(13)
O2 C9 C10' C15' 149.0(3)
C8 C9 C10' C15' -36.6(4)
C10 C9 C10' C15' 7.9(9)
C9 C10' C11' C12' 175.6(5)
C15' C10' C11' C12' 0.0
C10' C11' C12' C13' 0.0
C11' C12' C13' C14' 0.0
C12' C13' C14' C15' 0.0
C13' C14' C15' C10' 0.0
C9 C10' C15' C14' -176.0(5)
C11' C10' C15' C14' 0.0
C8 C16 N1 C24 153.27(15)
C17 C16 N1 C24 -24.5(2)
C8 C16 N1 C28 -21.2(2)
C17 C16 N1 C28 161.03(14)
C25 C24 N1 C16 133.40(16)
C25 C24 N1 C28 -51.65(19)
C27 C28 N1 C16 -131.16(16)
C27 C28 N1 C24 53.95(19)
